data_2003182
loop_
_publ_author_name
'Dmitry Yu. Naumov'
'Alexander V. Virovets'
'Nina V. Podberezskaya'
'Elena V. Boldyreva'

_publ_section_title
;
Silver Oxalate, 2Ag^+^.C~2~O~4~^2-^
;
_journal_coeditor_code VS1014
_journal_issue 1
_journal_name_full 'Acta Crystallographica C'
_journal_page_first 60
_journal_page_last 62
_journal_paper_doi 10.1107/S0108270194008188
_journal_volume 51
_journal_year 1995
_chemical_formula_moiety 'C2 Ag2 O4'
_chemical_formula_structural 'Ag2 C2 O4'
_chemical_formula_sum 'C2 Ag2 O4'
_chemical_formula_weight 303.76
_space_group_IT_number 14
_symmetry_space_group_name_Hall '-P 2ybc'
_symmetry_space_group_name_H-M 'P 1 21/c 1'
_cell_angle_alpha 90.00
_cell_angle_beta 103.47(1)
_cell_angle_gamma 90.00
_cell_formula_units_Z 2
_cell_length_a 3.4603(5)
_cell_length_b 6.1972(9)
_cell_length_c 9.548(2)
_cell_measurement_reflns_used 22
_cell_measurement_temperature 300(2)
_cell_measurement_theta_max 27
_cell_measurement_theta_min 13
_cell_volume 199.12(6)
_computing_data_collection 'Recentering \q/2\q Collection Program XTL (Syntex, 1973)'
_diffrn_measurement_device 'Syntex P2~1~'
_diffrn_measurement_method \q/2\q
_diffrn_radiation_type CuK\a
_diffrn_radiation_wavelength 1.54178
_diffrn_reflns_av_R_equivalents 0.0464
_diffrn_reflns_limit_h_max 3
_diffrn_reflns_limit_h_min -3
_diffrn_reflns_limit_k_max 6
_diffrn_reflns_limit_k_min 0
_diffrn_reflns_limit_l_max 10
_diffrn_reflns_limit_l_min 0
_diffrn_reflns_number 548
_diffrn_reflns_theta_max 57.17
_diffrn_standards_decay_% 0
_diffrn_standards_interval_count 47
_diffrn_standards_number 3
_exptl_absorpt_coefficient_mu 78.141
_exptl_absorpt_correction_T_max 0.12062
_exptl_absorpt_correction_T_min 0.01113
_exptl_absorpt_correction_type integration
_exptl_crystal_colour colourless
_exptl_crystal_density_diffrn 5.066
_exptl_crystal_density_meas ?
_exptl_crystal_description prism
_exptl_crystal_size_max 0.17
_exptl_crystal_size_mid 0.08
_exptl_crystal_size_min 0.06
_refine_diff_density_max 0.580
_refine_diff_density_min -0.647
_refine_ls_extinction_coef 0.0058(5)
_refine_ls_extinction_method 'SHELXL93 (Sheldrick, 1994)'
_refine_ls_goodness_of_fit_all 1.129
_refine_ls_goodness_of_fit_obs 1.188
_refine_ls_hydrogen_treatment noref
_refine_ls_number_parameters 38
_refine_ls_number_reflns 274
_refine_ls_R_factor_obs 0.0259
_refine_ls_shift/esd_max 0.000
_refine_ls_structure_factor_coef Fsqd
_refine_ls_weighting_scheme
; calc w = 1/[\s^2^(F~o~^2^) + (0.0206P)^2^]
where P = (F~o~^2^ + 2F~c~^2^)/3
;
_refine_ls_wR_factor_all 0.0541
_refine_ls_wR_factor_obs 0.0519
_reflns_number_observed 234
_reflns_number_total 274
_reflns_observed_criterion >2sigma(I)
_cod_original_sg_symbol_H-M 'P 21/c '
_cod_database_code 2003182

loop_
_symmetry_equiv_pos_as_xyz
'x, y, z'
'-x, y+1/2, -z+1/2'
'-x, -y, -z'
'x, -y-1/2, z-1/2'

loop_
_atom_site_aniso_label
_atom_site_aniso_U_11
_atom_site_aniso_U_12
_atom_site_aniso_U_13
_atom_site_aniso_U_22
_atom_site_aniso_U_23
_atom_site_aniso_U_33
Ag1 0.0337(6) -0.0072(2) 0.0035(3) 0.0193(5) -0.0001(2) 0.0226(5)
O1 0.028(4) -0.004(2) 0.000(3) 0.020(2) 0.010(2) 0.025(3)
O2 0.021(4) -0.008(2) 0.001(3) 0.026(2) -0.002(2) 0.024(3)
C1 0.019(5) 0.001(4) 0.013(4) 0.015(4) 0.004(3) 0.025(5)

loop_
_atom_site_label
_atom_site_occupancy
_atom_site_fract_x
_atom_site_fract_y
_atom_site_fract_z
_atom_site_U_iso_or_equiv
Ag1 1 0.1416(2) 0.49443(7) 0.15782(6) 0.0257(4)
O1 1 0.507(2) 0.7859(8) 0.1183(6) 0.026(1)
O2 1 0.175(2) 0.8228(7) -0.1097(6) 0.024(1)
C1 1 0.403(2) 0.884(1) 0.0037(9) 0.018(2)

loop_
_atom_type_symbol
_atom_type_description
_atom_type_scat_source
_atom_type_scat_dispersion_real
_atom_type_scat_dispersion_imag
C C 'International Tables Vol C Tables 4.2.6.8 and 6.1.1.4' 0.0181 0.009
O O 'International Tables Vol C Tables 4.2.6.8 and 6.1.1.4' 0.0492 0.032
Ag Ag 'International Tables Vol C Tables 4.2.6.8 and 6.1.1.4' 0.1306 4.2

loop_
_geom_angle_atom_site_label_1
_geom_angle_site_symmetry_1
_geom_angle_atom_site_label_2
_geom_angle_site_symmetry_2
_geom_angle_atom_site_label_3
_geom_angle_site_symmetry_3
_geom_angle
O1 . Ag1 . O1 2_645 111.4(1)
O1 . Ag1 . O2 4_576 82.8(2)
O2 3_565 Ag1 . O1 . 157.0(2)
O2 3_565 Ag1 . O1 2_645 81.0(2)
O2 4_576 Ag1 . O1 2_645 64.3(2)
O2 3_565 Ag1 . O2 4_576 120.3(1)
O1 . Ag1 . Ag1 3_565 83.0(2)
O1 2_645 Ag1 . Ag1 3_565 148.2(1)
O2 3_565 Ag1 . Ag1 3_565 77.3(2)
O2 4_576 Ag1 . Ag1 3_565 147.5(1)
Ag1 . O1 . C1 . 118.6(6)
C1 . O1 . Ag1 2_655 118.6(5)
Ag1 . O1 2_645 C1 2_645 118.6(5)
Ag1 . O2 3_565 C1 3_565 128.8(5)
C1 . O2 . Ag1 4_575 122.1(4)
Ag1 . O2 4_576 C1 4_576 122.1(4)
Ag1 . O1 . Ag1 2_655 115.8(2)
Ag1 3_565 O2 . Ag1 4_575 107.4(2)
O1 . C1 . O2 . 128.4(7)
O1 . C1 . C1 3_675 117(1)
O2 . C1 . C1 3_675 115.1(9)

loop_
_geom_bond_atom_site_label_1
_geom_bond_atom_site_label_2
_geom_bond_site_symmetry_2
_geom_bond_distance
Ag1 Ag1 3_565 2.945(1)
Ag1 O1 . 2.286(5)
Ag1 O1 2_645 2.551(6)
Ag1 O2 3_565 2.245(5)
Ag1 O2 4_576 2.471(6)
O1 C1 . 1.23(1)
O2 C1 . 1.24(1)
C1 C1 3_675 1.60(1)
O1 Ag1 2_655 2.551(6)
O2 Ag1 3_565 2.245(5)
O2 Ag1 4_575 2.471(6)
